data_4501567
loop_
_publ_author_name
'Tavazzi, Silvia'
'Miozzo, Luciano'
'Silvestri, Leonardo'
'Mora, Stefano'
'Spearman, Peter'
'Moret, Massimo'
'Rizzato, Silvia'
'Braga, Daniele'
'Diagne Diaw, Abdou Karim'
'Gningue-Sall, Diariatou'
'Aaron, Jean-Jacques'
'Yassar, Abderrahim'

_publ_section_title
;
 Crystal Structure and Optical Properties of N-Pyrrole End-Capped
 Thiophene/Phenyl Co-Oligomer: Strong H-type Excitonic Coupling and
 Emission Self-Waveguiding
;
_journal_issue 5
_journal_name_full 'Crystal Growth &amp; Design'
_journal_page_first 2342
_journal_paper_doi 10.1021/cg100113h
_journal_volume 10
_journal_year 2010
_chemical_formula_moiety 'C28 H20 N2 S2'
_chemical_formula_sum 'C28 H20 N2 S2'
_chemical_formula_weight 448.58
_chemical_melting_point >260&#x00B0;C
_chemical_name_common pyrrole-phenyl-thiophene
_chemical_name_systematic
;
 1,1'-(bithiophen-5,5''-diyldibenzene-4,1-diyl)bis(1H-pyrrole)
;
_space_group_IT_number 4
_symmetry_cell_setting monoclinic
_symmetry_space_group_name_Hall 'P 2yb'
_symmetry_space_group_name_H-M 'P 1 21 1'
_atom_sites_solution_hydrogens geom
_atom_sites_solution_primary direct
_atom_sites_solution_secondary difmap
_audit_creation_method SHELXL-97
_cell_angle_alpha 90.00
_cell_angle_beta 91.760(2)
_cell_angle_gamma 90.00
_cell_formula_units_Z 2
_cell_length_a 5.7692(10)
_cell_length_b 7.4252(12)
_cell_length_c 24.716(4)
_cell_measurement_reflns_used 3787
_cell_measurement_temperature 293(2)
_cell_measurement_theta_max 27.37
_cell_measurement_theta_min 2.47
_cell_volume 1058.3(3)
_computing_cell_refinement 'Bruker SMART'
_computing_data_collection 'Bruker SMART'
_computing_data_reduction 'Bruker SAINT'
_computing_molecular_graphics 'Ortep-3 (version 1.08)'
_computing_structure_refinement 'SHELXL-97 (Sheldrick, 1997)'
_computing_structure_solution 'SIR2002 (Burla et al 2002)'
_diffrn_ambient_temperature 293(2)
_diffrn_measured_fraction_theta_full 0.951
_diffrn_measured_fraction_theta_max 0.951
_diffrn_measurement_device_type 'CCD area detector'
_diffrn_measurement_method 'phi and omega scans'
_diffrn_radiation_monochromator graphite
_diffrn_radiation_source 'fine-focus sealed tube'
_diffrn_radiation_type MoK\a
_diffrn_radiation_wavelength 0.71073
_diffrn_reflns_av_R_equivalents 0.0283
_diffrn_reflns_av_sigmaI/netI 0.0396
_diffrn_reflns_limit_h_max 7
_diffrn_reflns_limit_h_min -7
_diffrn_reflns_limit_k_max 10
_diffrn_reflns_limit_k_min -9
_diffrn_reflns_limit_l_max 33
_diffrn_reflns_limit_l_min -32
_diffrn_reflns_number 13585
_diffrn_reflns_theta_full 29.49
_diffrn_reflns_theta_max 29.49
_diffrn_reflns_theta_min 2.47
_exptl_absorpt_coefficient_mu 0.272
_exptl_absorpt_correction_T_max 0.9786
_exptl_absorpt_correction_T_min 0.9229
_exptl_absorpt_correction_type empirical
_exptl_absorpt_process_details SADABS
_exptl_crystal_colour 'pale yellow'
_exptl_crystal_density_diffrn 1.408
_exptl_crystal_density_method 'not measured'
_exptl_crystal_description 'flat prismatic'
_exptl_crystal_F_000 468
_exptl_crystal_size_max 0.50
_exptl_crystal_size_mid 0.08
_exptl_crystal_size_min 0.04
_refine_diff_density_max 0.242
_refine_diff_density_min -0.179
_refine_diff_density_rms 0.041
_refine_ls_abs_structure_details 'Flack H D (1983), Acta Cryst. A39, 876-881'
_refine_ls_abs_structure_Flack 0.46(6)
_refine_ls_extinction_method none
_refine_ls_goodness_of_fit_ref 1.019
_refine_ls_hydrogen_treatment riding
_refine_ls_matrix_type full
_refine_ls_number_parameters 290
_refine_ls_number_reflns 5407
_refine_ls_number_restraints 1
_refine_ls_restrained_S_all 1.019
_refine_ls_R_factor_all 0.0620
_refine_ls_R_factor_gt 0.0432
_refine_ls_shift/su_max 0.000
_refine_ls_shift/su_mean 0.000
_refine_ls_structure_factor_coef Fsqd
_refine_ls_weighting_details 'calc w=1/[\s^2^(Fo^2^)+(0.0525P)^2^+0.0173P] where P=(Fo^2^+2Fc^2^)/3'
_refine_ls_weighting_scheme calc
_refine_ls_wR_factor_gt 0.0938
_refine_ls_wR_factor_ref 0.1026
_reflns_number_gt 4257
_reflns_number_total 5407
_reflns_threshold_expression >2sigma(I)
_cod_data_source_file cg100113h_si_001.cif
_cod_data_source_block compound5
_cod_original_sg_symbol_H-M 'P 21'
_cod_database_code 4501567

loop_
_symmetry_equiv_pos_as_xyz
'x, y, z'
'-x, y+1/2, -z'

loop_
_atom_site_label
_atom_site_type_symbol
_atom_site_fract_x
_atom_site_fract_y
_atom_site_fract_z
_atom_site_U_iso_or_equiv
_atom_site_adp_type
_atom_site_occupancy
_atom_site_symmetry_multiplicity
_atom_site_calc_flag
_atom_site_refinement_flags
S1 S 0.92346(9) 0.18021(9) 0.38093(2) 0.04414(15) Uani 1 1 d .
S2 S 0.60478(9) 0.07702(9) 0.53601(2) 0.04458(15) Uani 1 1 d .
C1 C 0.7272(4) 0.1230(3) 0.42948(9) 0.0391(6) Uani 1 1 d .
C2 C 0.5344(4) 0.0482(3) 0.40594(10) 0.0449(6) Uani 1 1 d .
H2 H 0.4081 0.0098 0.4254 0.054 Uiso 1 1 calc R
C3 C 0.5442(4) 0.0346(3) 0.34945(9) 0.0451(6) Uani 1 1 d .
H3 H 0.4246 -0.0134 0.3279 0.054 Uiso 1 1 calc R
C4 C 0.7456(3) 0.0985(3) 0.32900(9) 0.0385(5) Uani 1 1 d .
C5 C 0.8186(4) 0.1003(3) 0.27259(9) 0.0382(5) Uani 1 1 d .
C6 C 1.0240(4) 0.1823(4) 0.25738(9) 0.0446(5) Uani 1 1 d .
H6 H 1.1159 0.2411 0.2834 0.054 Uiso 1 1 calc R
C7 C 1.0937(4) 0.1781(4) 0.20475(9) 0.0470(5) Uani 1 1 d .
H7 H 1.2316 0.2339 0.1957 0.056 Uiso 1 1 calc R
C8 C 0.9612(4) 0.0920(3) 0.16506(9) 0.0428(5) Uani 1 1 d .
C9 C 0.7545(4) 0.0111(3) 0.17954(10) 0.0492(6) Uani 1 1 d .
H9 H 0.6618 -0.0463 0.1534 0.059 Uiso 1 1 calc R
C10 C 0.6873(4) 0.0155(3) 0.23214(9) 0.0459(6) Uani 1 1 d .
H10 H 0.5492 -0.0402 0.2411 0.055 Uiso 1 1 calc R
C11 C 1.2297(5) 0.1619(5) 0.09121(11) 0.0694(8) Uani 1 1 d .
H11 H 1.3346 0.2328 0.1110 0.083 Uiso 1 1 calc R
C12 C 1.2458(6) 0.1190(5) 0.03897(12) 0.0811(10) Uani 1 1 d .
H12 H 1.3625 0.1548 0.0162 0.097 Uiso 1 1 calc R
C13 C 1.0563(7) 0.0111(6) 0.02483(12) 0.0877(11) Uani 1 1 d .
H13 H 1.0232 -0.0378 -0.0092 0.105 Uiso 1 1 calc R
C14 C 0.9294(6) -0.0099(5) 0.06922(11) 0.0774(9) Uani 1 1 d .
H14 H 0.7939 -0.0771 0.0712 0.093 Uiso 1 1 calc R
C15 C 0.7889(4) 0.1474(3) 0.48633(9) 0.0399(5) Uani 1 1 d .
C16 C 0.9898(4) 0.2116(3) 0.50923(10) 0.0463(6) Uani 1 1 d .
H16 H 1.1112 0.2557 0.4892 0.056 Uiso 1 1 calc R
C17 C 0.9964(4) 0.2051(3) 0.56580(9) 0.0463(6) Uani 1 1 d .
H17 H 1.1228 0.2447 0.5868 0.056 Uiso 1 1 calc R
C18 C 0.8009(4) 0.1354(3) 0.58738(9) 0.0377(5) Uani 1 1 d .
C19 C 0.7453(3) 0.1160(3) 0.64424(9) 0.0357(5) Uani 1 1 d .
C20 C 0.8905(4) 0.1862(4) 0.68515(9) 0.0445(5) Uani 1 1 d .
H20 H 1.0282 0.2415 0.6758 0.053 Uiso 1 1 calc R
C21 C 0.8369(4) 0.1764(4) 0.73871(9) 0.0448(5) Uani 1 1 d .
H21 H 0.9389 0.2229 0.7650 0.054 Uiso 1 1 calc R
C22 C 0.6305(4) 0.0969(3) 0.75381(9) 0.0379(5) Uani 1 1 d .
C23 C 0.4855(4) 0.0252(3) 0.71389(10) 0.0465(6) Uani 1 1 d .
H23 H 0.3477 -0.0297 0.7234 0.056 Uiso 1 1 calc R
C24 C 0.5419(4) 0.0339(3) 0.66027(9) 0.0440(6) Uani 1 1 d .
H24 H 0.4419 -0.0163 0.6342 0.053 Uiso 1 1 calc R
C25 C 0.6956(5) 0.1636(4) 0.85197(9) 0.0571(6) Uani 1 1 d .
H25 H 0.8373 0.2227 0.8500 0.069 Uiso 1 1 calc R
C26 C 0.5776(6) 0.1346(4) 0.89772(11) 0.0669(8) Uani 1 1 d .
H26 H 0.6234 0.1707 0.9325 0.080 Uiso 1 1 calc R
C27 C 0.3754(5) 0.0410(4) 0.88347(11) 0.0666(8) Uani 1 1 d .
H27 H 0.2626 0.0029 0.9070 0.080 Uiso 1 1 calc R
C28 C 0.3731(4) 0.0156(4) 0.82932(10) 0.0549(7) Uani 1 1 d .
H28 H 0.2575 -0.0432 0.8091 0.066 Uiso 1 1 calc R
N1 N 1.0336(3) 0.0846(3) 0.11087(7) 0.0513(5) Uani 1 1 d .
N2 N 0.5710(3) 0.0914(3) 0.80907(7) 0.0432(4) Uani 1 1 d .

loop_
_atom_site_aniso_label
_atom_site_aniso_U_11
_atom_site_aniso_U_22
_atom_site_aniso_U_33
_atom_site_aniso_U_23
_atom_site_aniso_U_13
_atom_site_aniso_U_12
S1 0.0332(3) 0.0494(3) 0.0497(3) -0.0015(3) 0.0009(2) -0.0080(3)
S2 0.0306(3) 0.0538(4) 0.0495(3) -0.0043(3) 0.0042(2) -0.0058(3)
C1 0.0338(11) 0.0360(14) 0.0479(13) 0.0031(9) 0.0052(9) 0.0023(9)
C2 0.0307(11) 0.0456(15) 0.0586(14) 0.0035(11) 0.0048(10) -0.0023(11)
C3 0.0367(12) 0.0439(15) 0.0544(14) 0.0009(11) -0.0046(10) -0.0045(10)
C4 0.0340(10) 0.0302(11) 0.0510(13) -0.0006(11) -0.0030(9) -0.0005(10)
C5 0.0349(10) 0.0312(11) 0.0483(12) -0.0027(10) -0.0022(9) 0.0029(10)
C6 0.0393(11) 0.0412(12) 0.0529(13) -0.0019(13) -0.0053(10) -0.0074(12)
C7 0.0378(12) 0.0469(13) 0.0565(14) 0.0031(13) 0.0013(10) -0.0072(12)
C8 0.0438(12) 0.0350(11) 0.0495(13) 0.0036(11) -0.0014(10) 0.0023(11)
C9 0.0474(13) 0.0468(14) 0.0531(14) -0.0039(11) -0.0046(11) -0.0050(12)
C10 0.0377(12) 0.0425(13) 0.0573(15) -0.0006(11) -0.0012(10) -0.0051(10)
C11 0.0708(18) 0.081(2) 0.0568(16) 0.0062(16) 0.0087(14) -0.0223(17)
C12 0.088(2) 0.098(3) 0.0577(17) 0.0097(16) 0.0158(16) -0.0181(19)
C13 0.110(3) 0.106(3) 0.0475(17) -0.0041(17) 0.0064(17) -0.019(2)
C14 0.085(2) 0.096(2) 0.0515(16) -0.0076(17) 0.0003(15) -0.027(2)
C15 0.0342(11) 0.0333(13) 0.0524(13) 0.0018(10) 0.0040(10) -0.0001(9)
C16 0.0353(11) 0.0491(16) 0.0548(14) 0.0018(12) 0.0054(10) -0.0110(11)
C17 0.0351(12) 0.0499(15) 0.0537(14) -0.0016(12) -0.0026(10) -0.0113(11)
C18 0.0339(11) 0.0306(12) 0.0486(13) -0.0012(9) 0.0008(9) 0.0020(9)
C19 0.0308(10) 0.0274(11) 0.0488(12) -0.0024(9) 0.0026(9) 0.0021(8)
C20 0.0330(10) 0.0415(12) 0.0588(14) -0.0019(13) 0.0000(10) -0.0055(11)
C21 0.0364(11) 0.0459(12) 0.0517(13) -0.0041(13) -0.0062(10) -0.0079(12)
C22 0.0369(10) 0.0294(10) 0.0474(12) -0.0010(10) 0.0005(9) 0.0043(10)
C23 0.0387(12) 0.0435(14) 0.0574(14) -0.0030(11) 0.0048(10) -0.0096(10)
C24 0.0388(12) 0.0431(15) 0.0499(13) -0.0056(11) -0.0015(10) -0.0089(10)
C25 0.0571(15) 0.0629(16) 0.0509(14) -0.0062(14) -0.0053(12) -0.0071(15)
C26 0.079(2) 0.072(2) 0.0495(15) -0.0040(13) -0.0003(14) 0.0046(16)
C27 0.0696(18) 0.071(2) 0.0600(17) 0.0064(15) 0.0158(14) 0.0008(16)
C28 0.0464(14) 0.0598(17) 0.0586(16) 0.0039(13) 0.0059(12) -0.0065(13)
N1 0.0567(12) 0.0500(11) 0.0472(11) 0.0056(11) 0.0004(9) -0.0065(11)
N2 0.0423(10) 0.0387(9) 0.0487(10) 0.0012(10) 0.0011(8) 0.0027(10)

loop_
_atom_type_symbol
_atom_type_description
_atom_type_scat_dispersion_real
_atom_type_scat_dispersion_imag
_atom_type_scat_source
C C 0.0033 0.0016 'International Tables Vol C Tables 4.2.6.8 and 6.1.1.4'
H H 0.0000 0.0000 'International Tables Vol C Tables 4.2.6.8 and 6.1.1.4'
N N 0.0061 0.0033 'International Tables Vol C Tables 4.2.6.8 and 6.1.1.4'
S S 0.1246 0.1234 'International Tables Vol C Tables 4.2.6.8 and 6.1.1.4'

loop_
_geom_angle_atom_site_label_1
_geom_angle_atom_site_label_2
_geom_angle_atom_site_label_3
_geom_angle
C4 S1 C1 92.44(11)
C15 S2 C18 92.48(10)
C2 C1 C15 129.8(2)
C2 C1 S1 110.40(18)
C15 C1 S1 119.68(15)
C1 C2 C3 113.5(2)
C4 C3 C2 113.8(2)
C3 C4 C5 128.8(2)
C3 C4 S1 109.84(17)
C5 C4 S1 121.39(16)
C10 C5 C6 117.0(2)
C10 C5 C4 120.9(2)
C6 C5 C4 122.05(19)
C7 C6 C5 121.4(2)
C6 C7 C8 120.7(2)
C7 C8 C9 118.5(2)
C7 C8 N1 121.1(2)
C9 C8 N1 120.4(2)
C10 C9 C8 120.3(2)
C9 C10 C5 122.1(2)
C12 C11 N1 109.0(3)
C11 C12 C13 107.6(3)
C14 C13 C12 107.7(3)
C13 C14 N1 108.4(3)
C16 C15 C1 128.9(2)
C16 C15 S2 110.16(17)
C1 C15 S2 120.81(15)
C15 C16 C17 113.6(2)
C18 C17 C16 114.0(2)
C17 C18 C19 128.5(2)
C17 C18 S2 109.75(16)
C19 C18 S2 121.64(16)
C24 C19 C20 116.8(2)
C24 C19 C18 122.03(19)
C20 C19 C18 121.14(19)
C21 C20 C19 122.2(2)
C20 C21 C22 120.2(2)
C23 C22 C21 118.5(2)
C23 C22 N2 121.1(2)
C21 C22 N2 120.4(2)
C24 C23 C22 120.9(2)
C23 C24 C19 121.4(2)
C26 C25 N2 108.5(2)
C25 C26 C27 107.9(3)
C28 C27 C26 107.6(3)
C27 C28 N2 108.6(2)
C14 N1 C11 107.2(2)
C14 N1 C8 126.5(2)
C11 N1 C8 126.1(2)
C25 N2 C28 107.4(2)
C25 N2 C22 126.6(2)
C28 N2 C22 126.0(2)

loop_
_geom_bond_atom_site_label_1
_geom_bond_atom_site_label_2
_geom_bond_distance
S1 C4 1.728(2)
S1 C1 1.728(2)
S2 C15 1.729(2)
S2 C18 1.730(2)
C1 C2 1.358(3)
C1 C15 1.450(3)
C2 C3 1.403(3)
C3 C4 1.366(3)
C4 C5 1.469(3)
C5 C10 1.387(3)
C5 C6 1.394(3)
C6 C7 1.374(3)
C7 C8 1.382(3)
C8 C9 1.392(3)
C8 N1 1.416(3)
C9 C10 1.368(3)
C11 C12 1.336(4)
C11 N1 1.371(3)
C12 C13 1.391(5)
C13 C14 1.347(4)
C14 N1 1.369(3)
C15 C16 1.360(3)
C16 C17 1.398(3)
C17 C18 1.365(3)
C18 C19 1.458(3)
C19 C24 1.391(3)
C19 C20 1.394(3)
C20 C21 1.371(3)
C21 C22 1.390(3)
C22 C23 1.381(3)
C22 N2 1.419(3)
C23 C24 1.376(3)
C25 C26 1.355(4)
C25 N2 1.372(3)
C26 C27 1.394(4)
C27 C28 1.351(4)
C28 N2 1.381(3)

loop_
_cod_related_entry_id
_cod_related_entry_database
_cod_related_entry_code
1 ChemSpider 30661341
